data_7133194
loop_
_publ_author_name
'Govindarajan, R.'
'Vardhanapu, Pavan K.'
'Fayzullin, Robert R.'
'Khaskin, Eugene'
'Khusnutdinova, Julia R.'

_publ_section_title
;
 Facile methyl group transfer from Pt<sup>II</sup> to gallium and indium.
;
_journal_issue 56
_journal_name_full 'Chemical communications (Cambridge, England)'
_journal_page_first 7216
_journal_page_last 7219
_journal_paper_doi 10.1039/d4cc02112f
_journal_volume 60
_journal_year 2024
_chemical_formula_moiety 'C25 H36 Cl In N4 O P Pt, C H3 Cl3 In, C H2 Cl2'
_chemical_formula_sum 'C27 H41 Cl6 In2 N4 O P Pt'
_chemical_formula_weight 1106.04
_space_group_crystal_system monoclinic
_space_group_IT_number 14
_space_group_name_Hall '-P 2yn'
_space_group_name_H-M_alt 'P 1 21/n 1'
_atom_sites_solution_hydrogens geom
_audit_creation_method SHELXL-2018/3
_audit_update_record
;
2024-04-21 deposited with the CCDC.	2024-06-17 downloaded from the CCDC.
;
_cell_angle_alpha 90
_cell_angle_beta 93.5845(18)
_cell_angle_gamma 90
_cell_formula_units_Z 4
_cell_length_a 8.88651(18)
_cell_length_b 12.2296(2)
_cell_length_c 35.1991(6)
_cell_measurement_reflns_used 28357
_cell_measurement_temperature 100(2)
_cell_measurement_theta_max 29.0460
_cell_measurement_theta_min 0.518
_cell_volume 3817.90(12)
_computing_cell_refinement 'CrysAlisPro 1.171.43.104a (Rigaku OD, 2023)'
_computing_data_collection 'CrysAlisPro 1.171.43.104a (Rigaku OD, 2023)'
_computing_data_reduction 'CrysAlisPro 1.171.43.104a (Rigaku OD, 2023)'
_computing_molecular_graphics
;
WinGX (Farrugia, 2012); ORTEP-3 (Farrugia, 2012);
PLATON (Spek, 2009); Olex2 (Dolomanov et al., 2009)
;
_computing_publication_material
;
WinGX (Farrugia, 2012); ORTEP-3 (Farrugia, 2012);
PLATON (Spek, 2009); Olex2 (Dolomanov et al., 2009)
;
_computing_structure_refinement 'SHELXL-2018/3 (Sheldrick, 2015)'
_computing_structure_solution 'SHELXT-2018/2 (Sheldrick, 2015)'
_diffrn_ambient_temperature 100(2)
_diffrn_measured_fraction_theta_full 0.990
_diffrn_measured_fraction_theta_max 0.986
_diffrn_measurement_device_type 'Rigaku XtaLAB Pro: Kappa dual offset/far'
_diffrn_measurement_method '\w scans'
_diffrn_radiation_probe x-ray
_diffrn_radiation_type MoK\a
_diffrn_radiation_wavelength 0.71073
_diffrn_reflns_av_R_equivalents 0.0713
_diffrn_reflns_av_unetI/netI 0.0657
_diffrn_reflns_Laue_measured_fraction_full 0.990
_diffrn_reflns_Laue_measured_fraction_max 0.986
_diffrn_reflns_limit_h_max 11
_diffrn_reflns_limit_h_min -11
_diffrn_reflns_limit_k_max 13
_diffrn_reflns_limit_k_min -16
_diffrn_reflns_limit_l_max 47
_diffrn_reflns_limit_l_min -39
_diffrn_reflns_number 39366
_diffrn_reflns_point_group_measured_fraction_full 0.990
_diffrn_reflns_point_group_measured_fraction_max 0.986
_diffrn_reflns_theta_full 25.242
_diffrn_reflns_theta_max 28.728
_diffrn_reflns_theta_min 2.793
_diffrn_source 'microfocus sealed X-ray tube'
_exptl_absorpt_coefficient_mu 5.342
_exptl_absorpt_correction_T_max 1.000
_exptl_absorpt_correction_T_min 0.631
_exptl_absorpt_correction_type gaussian
_exptl_absorpt_process_details
;
CrysAlisPro 1.171.43.104a (Rigaku Oxford Diffraction, 2023).
Numerical absorption correction based on gaussian integration over
a multifaceted crystal model. Empirical absorption correction using
spherical harmonics, frame scaling and detector area scaling,
implemented in SCALE3 ABSPACK scaling algorithm.
;
_exptl_crystal_colour 'dark yellow'
_exptl_crystal_density_diffrn 1.924
_exptl_crystal_description plate
_exptl_crystal_F_000 2128
_exptl_crystal_recrystallization_method dichloromethane/pentane
_exptl_crystal_size_max 0.152
_exptl_crystal_size_mid 0.057
_exptl_crystal_size_min 0.016
_refine_diff_density_max 3.522
_refine_diff_density_min -2.384
_refine_diff_density_rms 0.215
_refine_ls_extinction_method none
_refine_ls_goodness_of_fit_ref 1.130
_refine_ls_hydrogen_treatment constr
_refine_ls_matrix_type full
_refine_ls_number_parameters 398
_refine_ls_number_reflns 9748
_refine_ls_number_restraints 41
_refine_ls_restrained_S_all 1.135
_refine_ls_R_factor_all 0.0706
_refine_ls_R_factor_gt 0.0560
_refine_ls_shift/su_max 0.001
_refine_ls_shift/su_mean 0.000
_refine_ls_structure_factor_coef Fsqd
_refine_ls_weighting_details 'w=1/[\s^2^(Fo^2^)+(0.0386P)^2^+23.9966P] where P=(Fo^2^+2Fc^2^)/3'
_refine_ls_weighting_scheme calc
_refine_ls_wR_factor_gt 0.1126
_refine_ls_wR_factor_ref 0.1165
_reflns_Friedel_coverage 0.000
_reflns_number_gt 8077
_reflns_number_total 9748
_reflns_threshold_expression 'I > 2\s(I)'
_cod_data_source_file d4cc02112f5.cif
_cod_data_source_block rjk1606a
_cod_depositor_comments 'Adding full bibliography for 7133193--7133195.cif.'
_cod_original_cell_volume 3817.89(13)
_cod_original_sg_symbol_H-M 'P 21/n'
_cod_database_code 7133194
_shelx_shelxl_version_number 2018/3
_shelx_space_group_comment
;
The symmetry employed for this shelxl refinement is uniquely defined
by the following loop, which should always be used as a source of
symmetry information in preference to the above space-group names.
They are only intended as comments.
;
_shelx_estimated_absorpt_t_min 0.497
_shelx_estimated_absorpt_t_max 0.919

loop_
_space_group_symop_operation_xyz
'x, y, z'
'-x+1/2, y+1/2, -z+1/2'
'-x, -y, -z'
'x-1/2, -y-1/2, z-1/2'

loop_
_atom_site_label
_atom_site_type_symbol
_atom_site_fract_x
_atom_site_fract_y
_atom_site_fract_z
_atom_site_U_iso_or_equiv
_atom_site_adp_type
_atom_site_occupancy
_atom_site_site_symmetry_order
_atom_site_calc_flag
_atom_site_refinement_flags_posn
_atom_site_refinement_flags_adp
_atom_site_refinement_flags_occupancy
_atom_site_disorder_assembly
_atom_site_disorder_group
Pt1 Pt 0.88028(3) 0.81582(2) 0.34804(2) 0.01496(7) Uani 1 1 d . . . . .
In1 In 0.79708(5) 0.84529(4) 0.41620(2) 0.01418(10) Uani 1 1 d . . . . .
Cl1 Cl 0.89550(18) 1.00556(14) 0.45239(4) 0.0192(3) Uani 1 1 d . . . . .
P1 P 1.00379(19) 0.80402(15) 0.29472(5) 0.0166(3) Uani 1 1 d . . . . .
O1 O 1.1585(5) 0.7323(4) 0.30904(13) 0.0203(10) Uani 1 1 d . . . . .
N2 N 0.7676(6) 0.7518(5) 0.47455(15) 0.0144(11) Uani 1 1 d . . . . .
N3 N 0.5521(6) 0.8764(5) 0.43624(15) 0.0153(11) Uani 1 1 d . . . . .
N11 N 1.0118(6) 0.7280(5) 0.43372(15) 0.0151(11) Uani 1 1 d . . . . .
N12 N 1.0799(6) 0.7299(5) 0.37057(15) 0.0160(11) Uani 1 1 d . . . . .
C1 C 0.6849(8) 0.8925(7) 0.32633(19) 0.0241(16) Uani 1 1 d . . . . .
H1A H 0.693975 0.909134 0.299340 0.036 Uiso 1 1 calc R U . . .
H1B H 0.670113 0.960464 0.340350 0.036 Uiso 1 1 calc R U . . .
H1C H 0.598469 0.843974 0.329064 0.036 Uiso 1 1 calc R U . . .
C11 C 0.9153(7) 0.7372(6) 0.49561(17) 0.0170(13) Uani 1 1 d . . . . .
H11A H 0.904981 0.684639 0.516677 0.020 Uiso 1 1 calc R U . . .
H11B H 0.949234 0.807971 0.506805 0.020 Uiso 1 1 calc R U . . .
C12 C 1.0313(7) 0.6956(5) 0.46970(18) 0.0150(12) Uani 1 1 d . . . . .
C13 C 1.1526(7) 0.6305(6) 0.48294(18) 0.0182(14) Uani 1 1 d . . . . .
H13 H 1.161911 0.606530 0.508648 0.022 Uiso 1 1 calc R U . . .
C14 C 1.2589(7) 0.6018(6) 0.45762(19) 0.0191(14) Uani 1 1 d . . . . .
H14 H 1.344921 0.560372 0.466116 0.023 Uiso 1 1 calc R U . . .
C15 C 1.2392(7) 0.6343(6) 0.41900(18) 0.0180(13) Uani 1 1 d . . . . .
C16 C 1.3410(8) 0.6059(6) 0.39137(19) 0.0215(15) Uani 1 1 d . . . . .
H16 H 1.428274 0.563688 0.398170 0.026 Uiso 1 1 calc R U . . .
C17 C 1.3120(8) 0.6400(6) 0.3549(2) 0.0224(15) Uani 1 1 d . . . . .
H17 H 1.378562 0.622124 0.335723 0.027 Uiso 1 1 calc R U . . .
C18 C 1.1802(7) 0.7028(5) 0.34605(19) 0.0174(13) Uani 1 1 d . . . . .
C19 C 1.1103(7) 0.6967(5) 0.40800(18) 0.0153(13) Uani 1 1 d . . . . .
C21 C 0.6981(8) 0.6431(6) 0.4656(2) 0.0194(14) Uani 1 1 d . . . . .
H21A H 0.603754 0.653222 0.450043 0.029 Uiso 1 1 calc R U . . .
H21B H 0.677087 0.605746 0.489326 0.029 Uiso 1 1 calc R U . . .
H21C H 0.767764 0.598762 0.451525 0.029 Uiso 1 1 calc R U . . .
C31 C 0.6667(7) 0.8175(6) 0.49752(18) 0.0173(13) Uani 1 1 d . . . . .
H31A H 0.722534 0.881207 0.508524 0.021 Uiso 1 1 calc R U . . .
H31B H 0.632716 0.772534 0.518757 0.021 Uiso 1 1 calc R U . . .
C32 C 0.5308(7) 0.8568(6) 0.47312(19) 0.0168(13) Uani 1 1 d . . . . .
C33 C 0.3919(7) 0.8747(6) 0.48820(19) 0.0182(14) Uani 1 1 d . . . . .
H33 H 0.378873 0.861149 0.514367 0.022 Uiso 1 1 calc R U . . .
C34 C 0.2727(8) 0.9126(6) 0.4645(2) 0.0195(14) Uani 1 1 d . . . . .
H34 H 0.176643 0.924873 0.474081 0.023 Uiso 1 1 calc R U . . .
C35 C 0.2957(8) 0.9324(6) 0.4267(2) 0.0208(14) Uani 1 1 d . . . . .
H35 H 0.215689 0.958530 0.409939 0.025 Uiso 1 1 calc R U . . .
C36 C 0.4370(7) 0.9136(6) 0.4134(2) 0.0198(14) Uani 1 1 d . . . . .
H36 H 0.452681 0.927392 0.387399 0.024 Uiso 1 1 calc R U . . .
C41 C 0.9313(8) 0.7119(6) 0.25548(18) 0.0212(15) Uani 1 1 d . . . . .
C42 C 0.9020(10) 0.6031(6) 0.2751(2) 0.0299(17) Uani 1 1 d . . . . .
H42A H 0.997590 0.572830 0.285719 0.045 Uiso 1 1 calc R U . . .
H42B H 0.855374 0.551785 0.256465 0.045 Uiso 1 1 calc R U . . .
H42C H 0.834071 0.615034 0.295567 0.045 Uiso 1 1 calc R U . . .
C43 C 1.0402(9) 0.6939(7) 0.2239(2) 0.0300(17) Uani 1 1 d . . . . .
H43A H 1.047826 0.761297 0.209101 0.045 Uiso 1 1 calc R U . . .
H43B H 1.002444 0.634692 0.207191 0.045 Uiso 1 1 calc R U . . .
H43C H 1.139975 0.674360 0.235367 0.045 Uiso 1 1 calc R U . . .
C44 C 0.7802(9) 0.7593(7) 0.2385(2) 0.0274(16) Uani 1 1 d . . . . .
H44A H 0.712520 0.772299 0.258922 0.041 Uiso 1 1 calc R U . . .
H44B H 0.733362 0.707250 0.220152 0.041 Uiso 1 1 calc R U . . .
H44C H 0.799157 0.828463 0.225508 0.041 Uiso 1 1 calc R U . . .
C51 C 1.0980(8) 0.9320(6) 0.2802(2) 0.0237(15) Uani 1 1 d . . . . .
C52 C 1.1760(9) 0.9780(7) 0.3171(2) 0.0299(17) Uani 1 1 d . . . . .
H52A H 1.209457 1.053096 0.312694 0.045 Uiso 1 1 calc R U . . .
H52B H 1.263433 0.932523 0.324824 0.045 Uiso 1 1 calc R U . . .
H52C H 1.104882 0.977792 0.337278 0.045 Uiso 1 1 calc R U . . .
C53 C 0.9771(10) 1.0124(7) 0.2655(2) 0.038(2) Uani 1 1 d . . . . .
H53A H 0.900294 1.019210 0.284139 0.056 Uiso 1 1 calc R U . . .
H53B H 0.930034 0.985672 0.241305 0.056 Uiso 1 1 calc R U . . .
H53C H 1.023067 1.083981 0.261506 0.056 Uiso 1 1 calc R U . . .
C54 C 1.2156(10) 0.9163(8) 0.2507(2) 0.038(2) Uani 1 1 d . . . . .
H54A H 1.273350 0.984034 0.248419 0.057 Uiso 1 1 calc R U . . .
H54B H 1.164835 0.898107 0.226013 0.057 Uiso 1 1 calc R U . . .
H54C H 1.284101 0.856789 0.258846 0.057 Uiso 1 1 calc R U . . .
In2 In 0.78444(6) 0.84557(4) 0.10859(2) 0.02215(12) Uani 1 1 d . . . . .
Cl2 Cl 0.8889(3) 0.96257(19) 0.15811(6) 0.0407(5) Uani 1 1 d . . . . .
Cl3 Cl 0.5606(2) 0.93754(18) 0.08276(6) 0.0351(5) Uani 1 1 d . . . . .
Cl4 Cl 0.95231(19) 0.88266(15) 0.05717(5) 0.0228(3) Uani 1 1 d . . . . .
C2 C 0.7801(14) 0.6774(8) 0.1239(3) 0.053(3) Uani 1 1 d . . . . .
H2A H 0.883397 0.651609 0.129704 0.080 Uiso 1 1 calc R U . . .
H2B H 0.733671 0.634944 0.102637 0.080 Uiso 1 1 calc R U . . .
H2C H 0.721371 0.668273 0.146299 0.080 Uiso 1 1 calc R U . . .
Cl5 Cl 0.4145(4) 0.8103(3) 0.17222(8) 0.0658(8) Uani 1 1 d D U . . .
C3 C 0.2809(13) 0.8183(9) 0.1338(2) 0.066(3) Uani 1 1 d D U . . .
H3AA H 0.191347 0.857676 0.142106 0.079 Uiso 0.55(3) 1 calc R U P A 1
H3AB H 0.323587 0.862304 0.113432 0.079 Uiso 0.55(3) 1 calc R U P A 1
H3BC H 0.296434 0.885791 0.118983 0.079 Uiso 0.45(3) 1 calc R U P A 2
H3BD H 0.177982 0.820115 0.143022 0.079 Uiso 0.45(3) 1 calc R U P A 2
Cl6 Cl 0.2229(18) 0.6928(5) 0.1147(4) 0.084(4) Uani 0.55(3) 1 d D U P A 1
Cl7 Cl 0.303(3) 0.7030(8) 0.1051(3) 0.109(4) Uani 0.45(3) 1 d D U P A 2

loop_
_atom_site_aniso_label
_atom_site_aniso_U_11
_atom_site_aniso_U_22
_atom_site_aniso_U_33
_atom_site_aniso_U_23
_atom_site_aniso_U_13
_atom_site_aniso_U_12
Pt1 0.01543(13) 0.01815(13) 0.01131(12) 0.00056(9) 0.00089(8) 0.00400(10)
In1 0.0131(2) 0.0181(2) 0.0115(2) 0.00020(16) 0.00127(16) 0.00260(17)
Cl1 0.0199(8) 0.0181(8) 0.0194(8) -0.0028(6) -0.0005(6) 0.0005(6)
P1 0.0189(8) 0.0182(9) 0.0127(8) 0.0005(6) 0.0018(6) 0.0033(7)
O1 0.022(2) 0.025(3) 0.014(2) 0.0055(19) 0.0028(18) 0.009(2)
N2 0.010(2) 0.019(3) 0.015(3) -0.002(2) 0.003(2) 0.003(2)
N3 0.014(3) 0.017(3) 0.015(3) 0.000(2) 0.001(2) 0.000(2)
N11 0.014(3) 0.017(3) 0.014(3) 0.001(2) -0.001(2) 0.002(2)
N12 0.013(3) 0.017(3) 0.017(3) -0.001(2) -0.001(2) 0.005(2)
C1 0.026(4) 0.032(4) 0.014(3) 0.000(3) -0.002(3) 0.013(3)
C11 0.015(3) 0.026(4) 0.010(3) 0.003(3) -0.003(2) 0.003(3)
C12 0.016(3) 0.013(3) 0.017(3) 0.002(2) 0.002(2) -0.002(2)
C13 0.019(3) 0.022(4) 0.014(3) 0.004(3) -0.001(2) -0.002(3)
C14 0.014(3) 0.023(4) 0.020(3) 0.001(3) -0.002(3) 0.004(3)
C15 0.014(3) 0.023(4) 0.017(3) 0.002(3) 0.001(2) 0.002(3)
C16 0.015(3) 0.028(4) 0.021(3) 0.004(3) 0.002(3) 0.005(3)
C17 0.019(3) 0.029(4) 0.019(3) 0.002(3) 0.005(3) 0.005(3)
C18 0.019(3) 0.013(3) 0.020(3) 0.002(2) 0.000(3) 0.001(2)
C19 0.014(3) 0.016(3) 0.016(3) -0.001(2) 0.000(2) -0.001(2)
C21 0.017(3) 0.016(3) 0.025(4) -0.002(3) 0.001(3) -0.001(3)
C31 0.015(3) 0.024(3) 0.014(3) 0.001(3) 0.005(2) -0.003(3)
C32 0.016(3) 0.015(3) 0.020(3) -0.003(3) 0.005(2) -0.001(2)
C33 0.016(3) 0.021(4) 0.018(3) -0.005(3) 0.004(3) -0.002(3)
C34 0.017(3) 0.015(3) 0.026(4) -0.004(3) 0.002(3) 0.002(3)
C35 0.015(3) 0.023(4) 0.023(3) 0.000(3) -0.003(3) 0.003(3)
C36 0.017(3) 0.019(4) 0.023(3) 0.001(3) 0.001(3) 0.003(3)
C41 0.031(4) 0.022(4) 0.010(3) 0.001(3) 0.001(3) 0.002(3)
C42 0.042(5) 0.023(4) 0.025(4) 0.000(3) 0.002(3) -0.010(3)
C43 0.037(4) 0.034(5) 0.019(4) -0.012(3) 0.005(3) -0.004(4)
C44 0.029(4) 0.029(4) 0.023(4) -0.002(3) -0.006(3) 0.003(3)
C51 0.027(4) 0.024(4) 0.021(3) -0.001(3) 0.005(3) -0.003(3)
C52 0.038(5) 0.024(4) 0.027(4) -0.001(3) -0.001(3) -0.012(3)
C53 0.047(5) 0.034(5) 0.031(4) 0.009(4) -0.003(4) 0.000(4)
C54 0.044(5) 0.040(5) 0.033(4) -0.004(4) 0.022(4) -0.012(4)
In2 0.0253(3) 0.0233(3) 0.0177(2) 0.00216(19) -0.00042(19) -0.0044(2)
Cl2 0.0534(13) 0.0452(13) 0.0243(9) -0.0082(9) 0.0093(9) -0.0247(10)
Cl3 0.0293(10) 0.0377(12) 0.0389(11) 0.0077(9) 0.0081(8) 0.0035(8)
Cl4 0.0213(8) 0.0272(9) 0.0200(8) -0.0046(7) 0.0024(6) -0.0005(7)
C2 0.092(8) 0.027(5) 0.039(5) 0.003(4) -0.012(5) -0.009(5)
Cl5 0.0700(19) 0.087(2) 0.0416(14) -0.0103(14) 0.0134(13) -0.0074(16)
C3 0.077(7) 0.062(6) 0.057(6) 0.012(5) 0.000(5) -0.013(6)
Cl6 0.112(8) 0.040(3) 0.095(6) 0.023(3) -0.048(5) -0.012(4)
Cl7 0.200(12) 0.048(5) 0.070(6) 0.013(4) -0.056(6) -0.046(7)

loop_
_atom_type_symbol
_atom_type_description
_atom_type_scat_dispersion_real
_atom_type_scat_dispersion_imag
_atom_type_scat_source
C C 0.0033 0.0016 'International Tables Vol C Tables 4.2.6.8 and 6.1.1.4'
H H 0.0000 0.0000 'International Tables Vol C Tables 4.2.6.8 and 6.1.1.4'
Cl Cl 0.1484 0.1585 'International Tables Vol C Tables 4.2.6.8 and 6.1.1.4'
In In -0.7276 1.3100 'International Tables Vol C Tables 4.2.6.8 and 6.1.1.4'
N N 0.0061 0.0033 'International Tables Vol C Tables 4.2.6.8 and 6.1.1.4'
O O 0.0106 0.0060 'International Tables Vol C Tables 4.2.6.8 and 6.1.1.4'
P P 0.1023 0.0942 'International Tables Vol C Tables 4.2.6.8 and 6.1.1.4'
Pt Pt -1.7033 8.3905 'International Tables Vol C Tables 4.2.6.8 and 6.1.1.4'

loop_
_geom_angle_atom_site_label_1
_geom_angle_atom_site_label_2
_geom_angle_atom_site_label_3
_geom_angle
_geom_angle_site_symmetry_1
_geom_angle_site_symmetry_3
_geom_angle_publ_flag
C1 Pt1 N12 177.8(3) . . ?
C1 Pt1 P1 99.39(19) . . ?
N12 Pt1 P1 80.93(15) . . ?
C1 Pt1 In1 89.86(19) . . ?
N12 Pt1 In1 90.18(14) . . ?
P1 Pt1 In1 166.75(5) . . ?
N3 In1 N2 70.50(18) . . ?
N3 In1 N11 137.89(18) . . ?
N2 In1 N11 68.00(17) . . ?
N3 In1 Cl1 91.21(14) . . ?
N2 In1 Cl1 89.46(14) . . ?
N11 In1 Cl1 95.17(14) . . ?
N3 In1 Pt1 128.59(13) . . ?
N2 In1 Pt1 142.11(13) . . ?
N11 In1 Pt1 83.55(12) . . ?
Cl1 In1 Pt1 118.56(4) . . ?
O1 P1 C51 98.5(3) . . ?
O1 P1 C41 98.3(3) . . ?
C51 P1 C41 116.4(3) . . ?
O1 P1 Pt1 102.53(17) . . ?
C51 P1 Pt1 115.4(2) . . ?
C41 P1 Pt1 119.7(2) . . ?
C18 O1 P1 119.5(4) . . ?
C11 N2 C31 109.9(5) . . ?
C11 N2 C21 110.0(5) . . ?
C31 N2 C21 110.0(5) . . ?
C11 N2 In1 110.4(4) . . ?
C31 N2 In1 108.3(4) . . ?
C21 N2 In1 108.2(4) . . ?
C36 N3 C32 119.4(6) . . ?
C36 N3 In1 124.0(4) . . ?
C32 N3 In1 116.6(4) . . ?
C12 N11 C19 120.2(6) . . ?
C12 N11 In1 118.1(4) . . ?
C19 N11 In1 121.8(4) . . ?
C18 N12 C19 116.6(6) . . ?
C18 N12 Pt1 116.9(4) . . ?
C19 N12 Pt1 126.5(4) . . ?
Pt1 C1 H1A 109.5 . . ?
Pt1 C1 H1B 109.5 . . ?
H1A C1 H1B 109.5 . . ?
Pt1 C1 H1C 109.5 . . ?
H1A C1 H1C 109.5 . . ?
H1B C1 H1C 109.5 . . ?
N2 C11 C12 110.9(5) . . ?
N2 C11 H11A 109.5 . . ?
C12 C11 H11A 109.5 . . ?
N2 C11 H11B 109.5 . . ?
C12 C11 H11B 109.5 . . ?
H11A C11 H11B 108.0 . . ?
N11 C12 C13 122.7(6) . . ?
N11 C12 C11 115.0(6) . . ?
C13 C12 C11 122.2(6) . . ?
C14 C13 C12 118.3(6) . . ?
C14 C13 H13 120.9 . . ?
C12 C13 H13 120.9 . . ?
C13 C14 C15 119.9(6) . . ?
C13 C14 H14 120.1 . . ?
C15 C14 H14 120.1 . . ?
C19 C15 C16 119.2(6) . . ?
C19 C15 C14 117.7(6) . . ?
C16 C15 C14 123.1(6) . . ?
C17 C16 C15 118.9(6) . . ?
C17 C16 H16 120.5 . . ?
C15 C16 H16 120.5 . . ?
C16 C17 C18 118.6(6) . . ?
C16 C17 H17 120.7 . . ?
C18 C17 H17 120.7 . . ?
N12 C18 O1 120.0(6) . . ?
N12 C18 C17 125.0(6) . . ?
O1 C18 C17 114.9(6) . . ?
N11 C19 N12 117.2(6) . . ?
N11 C19 C15 121.2(6) . . ?
N12 C19 C15 121.7(6) . . ?
N2 C21 H21A 109.5 . . ?
N2 C21 H21B 109.5 . . ?
H21A C21 H21B 109.5 . . ?
N2 C21 H21C 109.5 . . ?
H21A C21 H21C 109.5 . . ?
H21B C21 H21C 109.5 . . ?
N2 C31 C32 110.5(5) . . ?
N2 C31 H31A 109.5 . . ?
C32 C31 H31A 109.5 . . ?
N2 C31 H31B 109.5 . . ?
C32 C31 H31B 109.5 . . ?
H31A C31 H31B 108.1 . . ?
N3 C32 C33 121.5(6) . . ?
N3 C32 C31 116.6(5) . . ?
C33 C32 C31 121.9(6) . . ?
C34 C33 C32 119.0(6) . . ?
C34 C33 H33 120.5 . . ?
C32 C33 H33 120.5 . . ?
C35 C34 C33 119.1(6) . . ?
C35 C34 H34 120.5 . . ?
C33 C34 H34 120.5 . . ?
C34 C35 C36 119.2(6) . . ?
C34 C35 H35 120.4 . . ?
C36 C35 H35 120.4 . . ?
N3 C36 C35 121.9(6) . . ?
N3 C36 H36 119.1 . . ?
C35 C36 H36 119.1 . . ?
C42 C41 C43 109.6(6) . . ?
C42 C41 C44 109.4(6) . . ?
C43 C41 C44 110.1(6) . . ?
C42 C41 P1 104.6(5) . . ?
C43 C41 P1 114.7(5) . . ?
C44 C41 P1 108.1(5) . . ?
C41 C42 H42A 109.5 . . ?
C41 C42 H42B 109.5 . . ?
H42A C42 H42B 109.5 . . ?
C41 C42 H42C 109.5 . . ?
H42A C42 H42C 109.5 . . ?
H42B C42 H42C 109.5 . . ?
C41 C43 H43A 109.5 . . ?
C41 C43 H43B 109.5 . . ?
H43A C43 H43B 109.5 . . ?
C41 C43 H43C 109.5 . . ?
H43A C43 H43C 109.5 . . ?
H43B C43 H43C 109.5 . . ?
C41 C44 H44A 109.5 . . ?
C41 C44 H44B 109.5 . . ?
H44A C44 H44B 109.5 . . ?
C41 C44 H44C 109.5 . . ?
H44A C44 H44C 109.5 . . ?
H44B C44 H44C 109.5 . . ?
C53 C51 C54 110.4(7) . . ?
C53 C51 C52 108.8(7) . . ?
C54 C51 C52 109.1(7) . . ?
C53 C51 P1 108.4(5) . . ?
C54 C51 P1 114.8(5) . . ?
C52 C51 P1 105.1(5) . . ?
C51 C52 H52A 109.5 . . ?
C51 C52 H52B 109.5 . . ?
H52A C52 H52B 109.5 . . ?
C51 C52 H52C 109.5 . . ?
H52A C52 H52C 109.5 . . ?
H52B C52 H52C 109.5 . . ?
C51 C53 H53A 109.5 . . ?
C51 C53 H53B 109.5 . . ?
H53A C53 H53B 109.5 . . ?
C51 C53 H53C 109.5 . . ?
H53A C53 H53C 109.5 . . ?
H53B C53 H53C 109.5 . . ?
C51 C54 H54A 109.5 . . ?
C51 C54 H54B 109.5 . . ?
H54A C54 H54B 109.5 . . ?
C51 C54 H54C 109.5 . . ?
H54A C54 H54C 109.5 . . ?
H54B C54 H54C 109.5 . . ?
C2 In2 Cl2 113.9(3) . . ?
C2 In2 Cl3 121.2(3) . . ?
Cl2 In2 Cl3 105.56(9) . . ?
C2 In2 Cl4 112.7(3) . . ?
Cl2 In2 Cl4 101.54(7) . . ?
Cl3 In2 Cl4 99.24(6) . . ?
In2 C2 H2A 109.5 . . ?
In2 C2 H2B 109.5 . . ?
H2A C2 H2B 109.5 . . ?
In2 C2 H2C 109.5 . . ?
H2A C2 H2C 109.5 . . ?
H2B C2 H2C 109.5 . . ?
Cl6 C3 Cl5 114.8(8) . . ?
Cl5 C3 Cl7 107.9(8) . . ?
Cl6 C3 H3AA 108.6 . . ?
Cl5 C3 H3AA 108.6 . . ?
Cl6 C3 H3AB 108.6 . . ?
Cl5 C3 H3AB 108.6 . . ?
H3AA C3 H3AB 107.5 . . ?
Cl5 C3 H3BC 110.1 . . ?
Cl7 C3 H3BC 110.1 . . ?
Cl5 C3 H3BD 110.1 . . ?
Cl7 C3 H3BD 110.1 . . ?
H3BC C3 H3BD 108.4 . . ?

loop_
_geom_bond_atom_site_label_1
_geom_bond_atom_site_label_2
_geom_bond_distance
_geom_bond_site_symmetry_2
_geom_bond_publ_flag
Pt1 C1 2.076(7) . ?
Pt1 N12 2.169(5) . ?
Pt1 P1 2.2374(16) . ?
Pt1 In1 2.5794(5) . ?
In1 N3 2.361(5) . ?
In1 N2 2.380(5) . ?
In1 N11 2.435(5) . ?
In1 Cl1 2.4679(17) . ?
P1 O1 1.681(5) . ?
P1 C51 1.862(8) . ?
P1 C41 1.866(7) . ?
O1 C18 1.354(8) . ?
N2 C11 1.478(8) . ?
N2 C31 1.481(8) . ?
N2 C21 1.492(9) . ?
N3 C36 1.340(9) . ?
N3 C32 1.345(8) . ?
N11 C12 1.328(8) . ?
N11 C19 1.354(8) . ?
N12 C18 1.321(8) . ?
N12 C19 1.389(8) . ?
C1 H1A 0.9800 . ?
C1 H1B 0.9800 . ?
C1 H1C 0.9800 . ?
C11 C12 1.507(9) . ?
C11 H11A 0.9900 . ?
C11 H11B 0.9900 . ?
C12 C13 1.397(9) . ?
C13 C14 1.384(9) . ?
C13 H13 0.9500 . ?
C14 C15 1.417(9) . ?
C14 H14 0.9500 . ?
C15 C19 1.410(9) . ?
C15 C16 1.413(9) . ?
C16 C17 1.359(10) . ?
C16 H16 0.9500 . ?
C17 C18 1.419(10) . ?
C17 H17 0.9500 . ?
C21 H21A 0.9800 . ?
C21 H21B 0.9800 . ?
C21 H21C 0.9800 . ?
C31 C32 1.515(10) . ?
C31 H31A 0.9900 . ?
C31 H31B 0.9900 . ?
C32 C33 1.391(9) . ?
C33 C34 1.388(10) . ?
C33 H33 0.9500 . ?
C34 C35 1.379(10) . ?
C34 H34 0.9500 . ?
C35 C36 1.386(9) . ?
C35 H35 0.9500 . ?
C36 H36 0.9500 . ?
C41 C42 1.528(10) . ?
C41 C43 1.534(10) . ?
C41 C44 1.549(10) . ?
C42 H42A 0.9800 . ?
C42 H42B 0.9800 . ?
C42 H42C 0.9800 . ?
C43 H43A 0.9800 . ?
C43 H43B 0.9800 . ?
C43 H43C 0.9800 . ?
C44 H44A 0.9800 . ?
C44 H44B 0.9800 . ?
C44 H44C 0.9800 . ?
C51 C53 1.523(11) . ?
C51 C54 1.530(10) . ?
C51 C52 1.541(10) . ?
C52 H52A 0.9800 . ?
C52 H52B 0.9800 . ?
C52 H52C 0.9800 . ?
C53 H53A 0.9800 . ?
C53 H53B 0.9800 . ?
C53 H53C 0.9800 . ?
C54 H54A 0.9800 . ?
C54 H54B 0.9800 . ?
C54 H54C 0.9800 . ?
In2 C2 2.126(9) . ?
In2 Cl2 2.397(2) . ?
In2 Cl3 2.413(2) . ?
In2 Cl4 2.4585(17) . ?
C2 H2A 0.9800 . ?
C2 H2B 0.9800 . ?
C2 H2C 0.9800 . ?
Cl5 C3 1.746(8) . ?
C3 Cl6 1.740(8) . ?
C3 Cl7 1.751(8) . ?
C3 H3AA 0.9900 . ?
C3 H3AB 0.9900 . ?
C3 H3BC 0.9900 . ?
C3 H3BD 0.9900 . ?

loop_
_geom_torsion_atom_site_label_1
_geom_torsion_atom_site_label_2
_geom_torsion_atom_site_label_3
_geom_torsion_atom_site_label_4
_geom_torsion
_geom_torsion_site_symmetry_1
_geom_torsion_site_symmetry_2
_geom_torsion_site_symmetry_3
_geom_torsion_site_symmetry_4
_geom_torsion_publ_flag
C51 P1 O1 C18 116.0(5) . . . . ?
C41 P1 O1 C18 -125.6(5) . . . . ?
Pt1 P1 O1 C18 -2.6(5) . . . . ?
C31 N2 C11 C12 -166.0(5) . . . . ?
C21 N2 C11 C12 72.7(7) . . . . ?
In1 N2 C11 C12 -46.6(6) . . . . ?
C19 N11 C12 C13 1.0(10) . . . . ?
In1 N11 C12 C13 -178.4(5) . . . . ?
C19 N11 C12 C11 179.2(6) . . . . ?
In1 N11 C12 C11 -0.3(7) . . . . ?
N2 C11 C12 N11 31.2(8) . . . . ?
N2 C11 C12 C13 -150.7(6) . . . . ?
N11 C12 C13 C14 2.1(10) . . . . ?
C11 C12 C13 C14 -176.0(6) . . . . ?
C12 C13 C14 C15 -2.9(10) . . . . ?
C13 C14 C15 C19 0.7(10) . . . . ?
C13 C14 C15 C16 -178.5(7) . . . . ?
C19 C15 C16 C17 0.2(11) . . . . ?
C14 C15 C16 C17 179.4(7) . . . . ?
C15 C16 C17 C18 0.0(11) . . . . ?
C19 N12 C18 O1 -179.9(6) . . . . ?
Pt1 N12 C18 O1 2.4(8) . . . . ?
C19 N12 C18 C17 2.3(10) . . . . ?
Pt1 N12 C18 C17 -175.3(6) . . . . ?
P1 O1 C18 N12 0.3(9) . . . . ?
P1 O1 C18 C17 178.3(5) . . . . ?
C16 C17 C18 N12 -1.3(11) . . . . ?
C16 C17 C18 O1 -179.2(7) . . . . ?
C12 N11 C19 N12 177.5(6) . . . . ?
In1 N11 C19 N12 -3.1(8) . . . . ?
C12 N11 C19 C15 -3.3(10) . . . . ?
In1 N11 C19 C15 176.1(5) . . . . ?
C18 N12 C19 N11 177.2(6) . . . . ?
Pt1 N12 C19 N11 -5.4(9) . . . . ?
C18 N12 C19 C15 -2.0(10) . . . . ?
Pt1 N12 C19 C15 175.4(5) . . . . ?
C16 C15 C19 N11 -178.3(6) . . . . ?
C14 C15 C19 N11 2.5(10) . . . . ?
C16 C15 C19 N12 0.8(10) . . . . ?
C14 C15 C19 N12 -178.4(6) . . . . ?
C11 N2 C31 C32 166.1(5) . . . . ?
C21 N2 C31 C32 -72.7(7) . . . . ?
In1 N2 C31 C32 45.4(6) . . . . ?
C36 N3 C32 C33 -0.4(10) . . . . ?
In1 N3 C32 C33 178.5(5) . . . . ?
C36 N3 C32 C31 -178.6(6) . . . . ?
In1 N3 C32 C31 0.3(8) . . . . ?
N2 C31 C32 N3 -31.5(8) . . . . ?
N2 C31 C32 C33 150.3(6) . . . . ?
N3 C32 C33 C34 0.7(10) . . . . ?
C31 C32 C33 C34 178.8(6) . . . . ?
C32 C33 C34 C35 -0.5(10) . . . . ?
C33 C34 C35 C36 0.1(10) . . . . ?
C32 N3 C36 C35 0.0(10) . . . . ?
In1 N3 C36 C35 -178.9(5) . . . . ?
C34 C35 C36 N3 0.2(11) . . . . ?
O1 P1 C41 C42 60.9(5) . . . . ?
C51 P1 C41 C42 164.7(5) . . . . ?
Pt1 P1 C41 C42 -48.8(6) . . . . ?
O1 P1 C41 C43 -59.3(6) . . . . ?
C51 P1 C41 C43 44.6(7) . . . . ?
Pt1 P1 C41 C43 -168.9(5) . . . . ?
O1 P1 C41 C44 177.4(5) . . . . ?
C51 P1 C41 C44 -78.8(6) . . . . ?
Pt1 P1 C41 C44 67.8(5) . . . . ?
O1 P1 C51 C53 179.7(5) . . . . ?
C41 P1 C51 C53 76.0(6) . . . . ?
Pt1 P1 C51 C53 -72.0(5) . . . . ?
O1 P1 C51 C54 55.8(6) . . . . ?
C41 P1 C51 C54 -47.9(7) . . . . ?
Pt1 P1 C51 C54 164.1(5) . . . . ?
O1 P1 C51 C52 -64.1(5) . . . . ?
C41 P1 C51 C52 -167.8(5) . . . . ?
Pt1 P1 C51 C52 44.2(6) . . . . ?
